data_7157945
loop_
_publ_author_name
'Goodwin, Rosemary J.'
'Blyth, Mitchell T.'
'Fung, Alfred K. K.'
'Smith, Leesa M.'
'Norcott, Philip L.'
'Tanovic, Sara'
'Coote, Michelle L.'
'White, Nicholas G.'

_publ_section_title
;
 Simple acyclic molecules containing a single charge-assisted O-H group
 can recognize anions in acetonitrile&#x2009;:&#x2009;water mixtures.
;
_journal_issue 12
_journal_name_full 'Organic &amp; biomolecular chemistry'
_journal_page_first 2794
_journal_page_last 2803
_journal_paper_doi 10.1039/d1ob00282a
_journal_volume 19
_journal_year 2021
_chemical_compound_source synthesized
_chemical_formula_moiety 'C26 H22 N2 O2, O4 S, 2(C H4 O)'
_chemical_formula_sum 'C28 H30 N2 O8 S'
_chemical_formula_weight 554.62
_space_group_IT_number 2
_space_group_name_Hall '-P 1'
_space_group_name_H-M_alt 'P -1'
_symmetry_cell_setting triclinic
_symmetry_space_group_name_Hall '-P 1'
_symmetry_space_group_name_H-M 'P -1'
_atom_sites_solution_hydrogens difmap
_atom_sites_solution_primary other
_audit_update_record
;
2020-12-16 deposited with the CCDC.	2021-03-08 downloaded from the CCDC.
;
_cell_angle_alpha 85.64(3)
_cell_angle_beta 88.48(3)
_cell_angle_gamma 89.71(3)
_cell_formula_units_Z 2
_cell_length_a 7.7620(16)
_cell_length_b 8.7260(17)
_cell_length_c 18.728(4)
_cell_measurement_reflns_used 16278
_cell_measurement_temperature 100
_cell_measurement_theta_max 26.371
_cell_measurement_theta_min 1.091
_cell_volume 1264.3(5)
_computing_cell_refinement 'XDS (Kabsch, 1993)'
_computing_data_collection 'AS QEGUI'
_computing_data_reduction 'XDS (Kabsch, 1993)'
_computing_publication_material 'CRYSTALS (Betteridge et al., 2003)'
_computing_structure_refinement 'CRYSTALS (Betteridge et al., 2003)'
_computing_structure_solution 'Superflip (Palatinus & Chapuis, 2007)'
_diffrn_ambient_temperature 100
_diffrn_measured_fraction_theta_full 0.920
_diffrn_measured_fraction_theta_max 0.919
_diffrn_measurement_device_type 'Dectris Eiger 16M'
_diffrn_measurement_method 'Omega Scan'
_diffrn_radiation_monochromator 'Silicon Double Crystal'
_diffrn_radiation_source 'MX2 Beamline Australian Synchrotron'
_diffrn_radiation_type Synchrotron
_diffrn_radiation_wavelength 0.71073
_diffrn_reflns_av_R_equivalents 0.172
_diffrn_reflns_av_unetI/netI 0.161
_diffrn_reflns_limit_h_max 9
_diffrn_reflns_limit_h_min -9
_diffrn_reflns_limit_k_max 10
_diffrn_reflns_limit_k_min -10
_diffrn_reflns_limit_l_max 23
_diffrn_reflns_limit_l_min -23
_diffrn_reflns_number 16278
_diffrn_reflns_theta_full 25.053
_diffrn_reflns_theta_max 26.371
_diffrn_reflns_theta_min 1.091
_diffrn_standards_number 0
_exptl_absorpt_coefficient_mu 0.185
_exptl_absorpt_correction_type none
_exptl_crystal_colour yellow
_exptl_crystal_density_diffrn 1.457
_exptl_crystal_density_meas ?
_exptl_crystal_density_method 'not measured'
_exptl_crystal_description plate
_exptl_crystal_F_000 583.996
_exptl_crystal_size_max 0.10
_exptl_crystal_size_mid 0.08
_exptl_crystal_size_min 0.01
_refine_diff_density_max 0.92
_refine_diff_density_min -0.76
_refine_ls_extinction_method None
_refine_ls_goodness_of_fit_ref 0.9047
_refine_ls_hydrogen_treatment mixed
_refine_ls_matrix_type full
_refine_ls_number_parameters 368
_refine_ls_number_reflns 4511
_refine_ls_number_restraints 8
_refine_ls_R_factor_all 0.1600
_refine_ls_R_factor_gt 0.1255
_refine_ls_shift/su_max 0.0002298
_refine_ls_shift/su_mean 0.0000201
_refine_ls_structure_factor_coef Fsqd
_refine_ls_weighting_details
;
 Method= 
 SQRT(W) = 1/(Data with the key SIGMA(/FO/) in list 6) 
;
_refine_ls_weighting_scheme sigma
_refine_ls_wR_factor_all 0.2194
_refine_ls_wR_factor_gt 0.2038
_refine_ls_wR_factor_ref 0.2194
_reflns_limit_h_max 9
_reflns_limit_h_min -9
_reflns_limit_k_max 10
_reflns_limit_k_min -10
_reflns_limit_l_max 23
_reflns_limit_l_min 0
_reflns_number_gt 2630
_reflns_number_total 4751
_reflns_threshold_expression I>2.0\s(I)
_oxford_diffrn_Wilson_B_factor 3.10
_oxford_diffrn_Wilson_scale 2.32
_oxford_refine_ls_r_factor_ref 0.1600
_oxford_refine_ls_scale 0.557(2)
_oxford_reflns_number_all 4511
_cod_data_source_file d1ob00282a2.cif
_cod_data_source_block 3SO4
_cod_depositor_comments
;
The following automatic conversions were performed:

data item '_exptl_absorpt_correction_type' value 'None' was changed
to 'none' in accordance with the
/home/data/users/saulius/crontab/automatic-downloads/rss-feeds/RSC/lib/dictionaries/cif_core.dic
dictionary named 'cif_core.dic' version 2.4.2 last updated on
2011-04-26.

data item '_exptl_crystal_density_meas' value 'not measured' was
changed to '?' -- the value is perceived as not measured.

Automatic conversion script
Id: cif_fix_values 7556 2019-12-06 15:28:31Z antanas 

 Adding full bibliography for 7157935--7157948.cif.
;
_cod_original_cell_volume 1264.3(4)
_cod_original_sg_symbol_H-M 'P -1 '
_cod_database_code 7157945
_oxford_refine_reflns_threshold_expression I>-3.0\s(I)
_oxford_refine_ls_r_factor_all 0.1600
_oxford_refine_ls_wr_factor_all 0.2194

loop_
_symmetry_equiv_pos_as_xyz
x,y,z
-x,-y,-z

loop_
_atom_site_label
_atom_site_type_symbol
_atom_site_fract_x
_atom_site_fract_y
_atom_site_fract_z
_atom_site_U_iso_or_equiv
_atom_site_occupancy
_atom_site_adp_type
_atom_site_refinement_flags_posn
_atom_site_refinement_flags_adp
_atom_site_refinement_flags_occupancy
_atom_site_disorder_assembly
_atom_site_disorder_group
_atom_site_attached_hydrogens
O1 O 0.5225(5) 0.3134(4) 0.58792(16) 0.0386 1.0000 Uani D . . . . .
C2 C 0.5647(6) 0.1645(5) 0.6008(2) 0.0304 1.0000 Uani . . . . . .
C3 C 0.5166(7) 0.0822(6) 0.6644(2) 0.0397 1.0000 Uani . . . . . .
C4 C 0.5521(7) -0.0752(6) 0.6752(3) 0.0423 1.0000 Uani . . . . . .
C5 C 0.6364(7) -0.1562(5) 0.6253(2) 0.0377 1.0000 Uani . . . . . .
C6 C 0.6936(6) -0.0749(5) 0.5606(2) 0.0319 1.0000 Uani . . . . . .
C7 C 0.6586(6) 0.0851(5) 0.5476(2) 0.0314 1.0000 Uani . . . . . .
C8 C 0.7769(6) -0.1551(5) 0.5083(3) 0.0357 1.0000 Uani . . . . . .
C9 C 0.8314(7) -0.0790(5) 0.4437(2) 0.0369 1.0000 Uani . . . . . .
C10 C 0.7982(7) 0.0755(5) 0.4331(2) 0.0365 1.0000 Uani . . . . . .
N11 N 0.7196(5) 0.1555(4) 0.48150(19) 0.0325 1.0000 Uani . . . . . .
C12 C 0.7012(6) 0.3283(5) 0.4604(2) 0.0316 1.0000 Uani . . . . . .
C13 C 0.8553(6) 0.4150(5) 0.4817(2) 0.0314 1.0000 Uani . . . . . .
C14 C 0.9519(6) 0.5022(5) 0.4301(2) 0.0338 1.0000 Uani . . . . . .
C15 C 0.9079(7) 0.4150(5) 0.5536(2) 0.0343 1.0000 Uani . . . . . .
O21 O 0.5593(5) 0.2738(4) 0.91762(15) 0.0387 1.0000 Uani D . . . . .
C22 C 0.6394(6) 0.1393(5) 0.9336(2) 0.0326 1.0000 Uani . . . . . .
C23 C 0.6587(7) 0.0310(5) 0.8849(2) 0.0372 1.0000 Uani . . . . . .
C24 C 0.7255(8) -0.1158(6) 0.9032(3) 0.0470 1.0000 Uani . . . . . .
C25 C 0.7766(7) -0.1532(6) 0.9708(3) 0.0449 1.0000 Uani . . . . . .
C26 C 0.7621(7) -0.0497(5) 1.0234(2) 0.0384 1.0000 Uani . . . . . .
C27 C 0.6972(6) 0.1029(5) 1.0055(2) 0.0290 1.0000 Uani . . . . . .
C28 C 0.8027(7) -0.0904(5) 1.0964(3) 0.0389 1.0000 Uani . . . . . .
C29 C 0.7792(7) 0.0085(5) 1.1471(2) 0.0387 1.0000 Uani . . . . . .
C30 C 0.7256(6) 0.1558(5) 1.1272(2) 0.0341 1.0000 Uani . . . . . .
N31 N 0.6881(5) 0.2023(4) 1.05965(18) 0.0313 1.0000 Uani . . . . . .
C32 C 0.6654(7) 0.3733(5) 1.0452(2) 0.0351 1.0000 Uani . . . . . .
C33 C 0.8375(7) 0.4400(5) 1.0206(2) 0.0326 1.0000 Uani . . . . . .
C34 C 0.8884(7) 0.4562(5) 0.9483(2) 0.0351 1.0000 Uani . . . . . .
C35 C 0.9497(7) 0.4854(5) 1.0720(2) 0.0380 1.0000 Uani . . . . . .
O51 O 0.5067(6) 0.4945(4) 0.68308(17) 0.0569 1.0000 Uani . . . . . .
O52 O 0.2630(6) 0.4858(5) 0.7649(3) 0.0697 1.0000 Uani . . . . . .
O53 O 0.4968(6) 0.3183(4) 0.78806(16) 0.0501 1.0000 Uani . . . . . .
O54 O 0.5277(6) 0.5953(4) 0.79872(19) 0.0554 1.0000 Uani . . . . . .
O101 O 1.0839(6) 0.2330(5) 0.7181(2) 0.0571 1.0000 Uani D . . . . .
C102 C 0.9155(8) 0.2595(7) 0.7456(3) 0.0507 1.0000 Uani . . . . . .
O111 O 0.8706(6) 0.2439(5) 0.28298(19) 0.0535 1.0000 Uani D . . . . .
C112 C 1.0423(9) 0.2455(9) 0.2551(3) 0.0699 1.0000 Uani . . . . . .
S51 S 0.45061(18) 0.47598(14) 0.75881(6) 0.0376 1.0000 Uani . . . . . .
H32 H 0.4592 0.1338 0.7011 0.0483 1.0000 Uiso R . . . . .
H42 H 0.5156 -0.1283 0.7191 0.0529 1.0000 Uiso R . . . . .
H52 H 0.6578 -0.2633 0.6335 0.0506 1.0000 Uiso R . . . . .
H82 H 0.7969 -0.2623 0.5169 0.0453 1.0000 Uiso R . . . . .
H92 H 0.8890 -0.1333 0.4080 0.0474 1.0000 Uiso R . . . . .
H102 H 0.8351 0.1282 0.3891 0.0499 1.0000 Uiso R . . . . .
H123 H 0.6014 0.3666 0.4836 0.0389 1.0000 Uiso R . . . . .
H124 H 0.6896 0.3429 0.4100 0.0389 1.0000 Uiso R . . . . .
H142 H 0.9203 0.5023 0.3814 0.0404 1.0000 Uiso R . . . . .
H152 H 0.8459 0.3554 0.5902 0.0419 1.0000 Uiso R . . . . .
H232 H 0.6216 0.0544 0.8374 0.0477 1.0000 Uiso R . . . . .
H242 H 0.7380 -0.1872 0.8676 0.0577 1.0000 Uiso R . . . . .
H252 H 0.8224 -0.2529 0.9822 0.0565 1.0000 Uiso R . . . . .
H282 H 0.8445 -0.1911 1.1090 0.0477 1.0000 Uiso R . . . . .
H292 H 0.8015 -0.0216 1.1958 0.0477 1.0000 Uiso R . . . . .
H302 H 0.7149 0.2279 1.1626 0.0421 1.0000 Uiso R . . . . .
H323 H 0.6284 0.4166 1.0881 0.0391 1.0000 Uiso R . . . . .
H324 H 0.5819 0.3939 1.0095 0.0391 1.0000 Uiso R . . . . .
H342 H 0.8112 0.4279 0.9131 0.0435 1.0000 Uiso R . . . . .
H352 H 0.9152 0.4765 1.1212 0.0499 1.0000 Uiso R . . . . .
H1011 H 1.148(8) 0.304(6) 0.729(4) 0.088(2) 1.0000 Uiso D . . . . .
H1021 H 0.8411 0.1803 0.7331 0.0665 1.0000 Uiso R . . . . .
H1022 H 0.8749 0.3559 0.7257 0.0665 1.0000 Uiso R . . . . .
H1023 H 0.9177 0.2602 0.7962 0.0665 1.0000 Uiso R . . . . .
H11 H 0.484(8) 0.360(7) 0.621(2) 0.060(2) 1.0000 Uiso D . . . . .
H1111 H 0.812(9) 0.323(5) 0.276(4) 0.083(2) 1.0000 Uiso D . . . . .
H1121 H 1.0980 0.1517 0.2699 0.0882 1.0000 Uiso R . . . . .
H1122 H 1.1022 0.3289 0.2727 0.0882 1.0000 Uiso R . . . . .
H1123 H 1.0419 0.2576 0.2042 0.0882 1.0000 Uiso R . . . . .
H211 H 0.510(7) 0.270(7) 0.881(2) 0.059(2) 1.0000 Uiso D . . . . .

loop_
_atom_site_aniso_label
_atom_site_aniso_U_11
_atom_site_aniso_U_22
_atom_site_aniso_U_33
_atom_site_aniso_U_23
_atom_site_aniso_U_13
_atom_site_aniso_U_12
O1 0.055(2) 0.033(2) 0.0279(16) 0.0013(12) -0.0042(15) 0.0024(16)
C2 0.035(3) 0.025(2) 0.031(2) 0.0035(16) -0.0051(19) -0.0004(19)
C3 0.047(3) 0.046(3) 0.026(2) 0.0071(19) -0.005(2) -0.015(2)
C4 0.050(3) 0.037(3) 0.038(3) 0.016(2) -0.019(2) -0.017(2)
C5 0.047(3) 0.026(3) 0.039(2) 0.0106(19) -0.014(2) -0.004(2)
C6 0.034(3) 0.026(2) 0.035(2) 0.0065(17) -0.016(2) -0.004(2)
C7 0.035(3) 0.029(2) 0.030(2) 0.0055(16) -0.0114(19) -0.009(2)
C8 0.040(3) 0.022(2) 0.046(3) -0.0008(18) -0.014(2) -0.003(2)
C9 0.047(3) 0.025(3) 0.040(2) -0.0076(18) -0.002(2) 0.001(2)
C10 0.045(3) 0.030(3) 0.035(2) -0.0009(18) -0.010(2) -0.001(2)
N11 0.041(2) 0.027(2) 0.0293(18) 0.0064(15) -0.0077(17) -0.0055(18)
C12 0.040(3) 0.026(2) 0.027(2) 0.0082(16) -0.0051(19) -0.006(2)
C13 0.036(3) 0.031(3) 0.026(2) 0.0048(16) -0.0040(19) -0.006(2)
C14 0.041(3) 0.035(3) 0.025(2) 0.0042(17) -0.0055(19) -0.004(2)
C15 0.049(3) 0.029(2) 0.024(2) 0.0044(16) -0.002(2) -0.000(2)
O21 0.060(2) 0.0293(18) 0.0264(15) 0.0043(12) -0.0099(15) 0.0048(16)
C22 0.035(3) 0.025(2) 0.036(2) 0.0050(18) -0.001(2) 0.005(2)
C23 0.046(3) 0.035(3) 0.029(2) -0.0005(18) 0.004(2) -0.004(2)
C24 0.065(4) 0.035(3) 0.041(3) -0.006(2) 0.014(3) -0.001(3)
C25 0.045(3) 0.033(3) 0.056(3) 0.002(2) -0.001(2) 0.005(2)
C26 0.039(3) 0.035(3) 0.040(3) 0.0096(19) -0.004(2) -0.001(2)
C27 0.034(3) 0.022(2) 0.031(2) 0.0016(16) 0.0050(18) 0.0033(19)
C28 0.043(3) 0.025(3) 0.047(3) 0.0118(19) -0.005(2) 0.002(2)
C29 0.048(3) 0.029(3) 0.037(2) 0.0124(19) -0.006(2) 0.000(2)
C30 0.034(3) 0.031(3) 0.036(2) 0.0019(18) -0.006(2) 0.001(2)
N31 0.041(2) 0.024(2) 0.0275(17) 0.0081(14) -0.0048(16) -0.0013(17)
C32 0.049(3) 0.026(2) 0.029(2) 0.0031(17) -0.004(2) 0.006(2)
C33 0.046(3) 0.019(2) 0.033(2) 0.0005(16) -0.002(2) -0.003(2)
C34 0.046(3) 0.027(3) 0.031(2) 0.0036(17) -0.007(2) -0.005(2)
C35 0.054(3) 0.033(3) 0.026(2) 0.0071(17) -0.002(2) 0.002(2)
O51 0.105(4) 0.041(2) 0.0245(16) 0.0029(14) 0.0085(19) -0.010(2)
O52 0.048(3) 0.050(3) 0.109(4) 0.009(2) -0.003(2) -0.002(2)
O53 0.086(3) 0.037(2) 0.0277(16) 0.0036(13) -0.0122(18) 0.0127(19)
O54 0.096(3) 0.034(2) 0.0361(18) -0.0023(14) -0.0025(19) 0.007(2)
O101 0.063(3) 0.060(3) 0.047(2) 0.0104(18) 0.007(2) 0.005(2)
C102 0.048(4) 0.059(4) 0.044(3) 0.005(2) 0.002(2) -0.001(3)
O111 0.064(3) 0.056(3) 0.0388(19) 0.0059(17) 0.0034(18) 0.013(2)
C112 0.049(4) 0.110(6) 0.049(3) 0.011(3) -0.002(3) 0.015(4)
S51 0.0490(8) 0.0363(7) 0.0261(5) 0.0060(4) 0.0000(5) 0.0015(6)

loop_
_atom_type_symbol
_atom_type_scat_dispersion_real
_atom_type_scat_dispersion_imag
_atom_type_scat_Cromer_Mann_a1
_atom_type_scat_Cromer_Mann_b1
_atom_type_scat_Cromer_Mann_a2
_atom_type_scat_Cromer_Mann_b2
_atom_type_scat_Cromer_Mann_a3
_atom_type_scat_Cromer_Mann_b3
_atom_type_scat_Cromer_Mann_a4
_atom_type_scat_Cromer_Mann_b4
_atom_type_scat_Cromer_Mann_c
_atom_type_scat_source
C 0.0033 0.0016 2.3100 20.8439 1.0200 10.2075 1.5886 0.5687 0.8650 51.6512 0.2156 'International Tables Vol C 4.2.6.8 and 6.1.1.4'
H 0.0000 0.0000 0.4930 10.5109 0.3229 26.1257 0.1402 3.1424 0.0408 57.7998 0.0030 'International Tables Vol C 4.2.6.8 and 6.1.1.4'
N 0.0061 0.0033 12.2126 0.0057 3.1322 9.8933 2.0125 28.9975 1.1663 0.5826 -11.5290 'International Tables Vol C 4.2.6.8 and 6.1.1.4'
O 0.0106 0.0060 3.0485 13.2771 2.2868 5.7011 1.5463 0.3239 0.8670 32.9089 0.2508 'International Tables Vol C 4.2.6.8 and 6.1.1.4'
S 0.1246 0.1234 6.9053 1.4679 5.2034 22.2151 1.4379 0.2536 1.5863 56.1720 0.8669 'International Tables Vol C 4.2.6.8 and 6.1.1.4'

loop_
_geom_angle_atom_site_label_1
_geom_angle_site_symmetry_1
_geom_angle_atom_site_label_2
_geom_angle_site_symmetry_2
_geom_angle_atom_site_label_3
_geom_angle_site_symmetry_3
_geom_angle
_geom_angle_publ_flag
C2 . O1 . H11 . 118(5) no
O1 . C2 . C3 . 121.6(5) yes
O1 . C2 . C7 . 120.3(4) yes
C3 . C2 . C7 . 118.1(4) yes
C2 . C3 . C4 . 120.9(5) yes
C2 . C3 . H32 . 119.3 no
C4 . C3 . H32 . 119.8 no
C3 . C4 . C5 . 123.0(5) yes
C3 . C4 . H42 . 118.6 no
C5 . C4 . H42 . 118.4 no
C4 . C5 . C6 . 117.8(4) yes
C4 . C5 . H52 . 121.6 no
C6 . C5 . H52 . 120.6 no
C5 . C6 . C7 . 120.7(5) yes
C5 . C6 . C8 . 119.0(4) yes
C7 . C6 . C8 . 120.1(4) yes
C2 . C7 . C6 . 119.4(4) yes
C2 . C7 . N11 . 124.1(4) yes
C6 . C7 . N11 . 116.5(4) yes
C6 . C8 . C9 . 120.4(4) yes
C6 . C8 . H82 . 119.5 no
C9 . C8 . H82 . 120.1 no
C8 . C9 . C10 . 118.1(5) yes
C8 . C9 . H92 . 120.6 no
C10 . C9 . H92 . 121.3 no
C9 . C10 . N11 . 123.2(5) yes
C9 . C10 . H102 . 118.6 no
N11 . C10 . H102 . 118.2 no
C7 . N11 . C10 . 121.6(4) yes
C7 . N11 . C12 . 123.3(4) yes
C10 . N11 . C12 . 115.2(4) yes
N11 . C12 . C13 . 111.1(3) yes
N11 . C12 . H123 . 109.3 no
C13 . C12 . H123 . 108.9 no
N11 . C12 . H124 . 108.7 no
C13 . C12 . H124 . 109.3 no
H123 . C12 . H124 . 109.5 no
C12 . C13 . C14 . 119.9(3) yes
C12 . C13 . C15 . 122.9(4) yes
C14 . C13 . C15 . 117.2(4) yes
C13 . C14 . C15 2_766 122.5(4) yes
C13 . C14 . H142 . 118.7 no
C15 2_766 C14 . H142 . 118.8 no
C13 . C15 . C14 2_766 120.3(4) yes
C13 . C15 . H152 . 119.4 no
C14 2_766 C15 . H152 . 120.3 no
C22 . O21 . H211 . 109(4) no
O21 . C22 . C23 . 121.9(4) yes
O21 . C22 . C27 . 119.4(4) yes
C23 . C22 . C27 . 118.5(4) yes
C22 . C23 . C24 . 122.4(4) yes
C22 . C23 . H232 . 119.0 no
C24 . C23 . H232 . 118.6 no
C23 . C24 . C25 . 119.8(5) yes
C23 . C24 . H242 . 119.7 no
C25 . C24 . H242 . 120.4 no
C24 . C25 . C26 . 121.4(5) yes
C24 . C25 . H252 . 118.8 no
C26 . C25 . H252 . 119.8 no
C25 . C26 . C27 . 119.7(4) yes
C25 . C26 . C28 . 122.4(5) yes
C27 . C26 . C28 . 117.8(4) yes
C22 . C27 . C26 . 118.0(4) yes
C22 . C27 . N31 . 124.6(4) yes
C26 . C27 . N31 . 117.4(4) yes
C26 . C28 . C29 . 121.5(4) yes
C26 . C28 . H282 . 118.6 no
C29 . C28 . H282 . 119.9 no
C28 . C29 . C30 . 118.8(4) yes
C28 . C29 . H292 . 120.7 no
C30 . C29 . H292 . 120.5 no
C29 . C30 . N31 . 122.6(4) yes
C29 . C30 . H302 . 119.1 no
N31 . C30 . H302 . 118.3 no
C27 . N31 . C30 . 121.6(4) yes
C27 . N31 . C32 . 122.6(3) yes
C30 . N31 . C32 . 115.0(4) yes
N31 . C32 . C33 . 107.8(4) yes
N31 . C32 . H323 . 109.4 no
C33 . C32 . H323 . 109.5 no
N31 . C32 . H324 . 109.8 no
C33 . C32 . H324 . 110.7 no
H323 . C32 . H324 . 109.5 no
C32 . C33 . C34 . 122.1(4) yes
C32 . C33 . C35 . 118.6(4) yes
C34 . C33 . C35 . 119.3(5) yes
C33 . C34 . C35 2_767 120.3(4) yes
C33 . C34 . H342 . 119.5 no
C35 2_767 C34 . H342 . 120.2 no
C33 . C35 . C34 2_767 120.4(5) yes
C33 . C35 . H352 . 119.8 no
C34 2_767 C35 . H352 . 119.8 no
C102 . O101 . H1011 . 108(6) no
O101 . C102 . H1021 . 109.5 no
O101 . C102 . H1022 . 109.3 no
H1021 . C102 . H1022 . 109.5 no
O101 . C102 . H1023 . 109.6 no
H1021 . C102 . H1023 . 109.5 no
H1022 . C102 . H1023 . 109.5 no
C112 . O111 . H1111 . 118(6) no
O111 . C112 . H1121 . 109.6 no
O111 . C112 . H1122 . 109.0 no
H1121 . C112 . H1122 . 109.5 no
O111 . C112 . H1123 . 109.8 no
H1121 . C112 . H1123 . 109.5 no
H1122 . C112 . H1123 . 109.5 no
O53 . S51 . O51 . 108.6(2) yes
O53 . S51 . O54 . 112.4(2) yes
O51 . S51 . O54 . 110.2(2) yes
O53 . S51 . O52 . 105.9(3) yes
O51 . S51 . O52 . 110.0(3) yes
O54 . S51 . O52 . 109.6(3) yes

loop_
_geom_bond_atom_site_label_1
_geom_bond_site_symmetry_1
_geom_bond_atom_site_label_2
_geom_bond_site_symmetry_2
_geom_bond_distance
_geom_bond_publ_flag
O1 . C2 . 1.343(6) yes
O1 . H11 . 0.822(19) no
C2 . C3 . 1.388(6) yes
C2 . C7 . 1.437(7) yes
C3 . C4 . 1.400(7) yes
C3 . H32 . 0.950 no
C4 . C5 . 1.365(8) yes
C4 . H42 . 0.950 no
C5 . C6 . 1.419(7) yes
C5 . H52 . 0.950 no
C6 . C7 . 1.425(6) yes
C6 . C8 . 1.392(7) yes
C7 . N11 . 1.411(6) yes
C8 . C9 . 1.391(7) yes
C8 . H82 . 0.950 no
C9 . C10 . 1.372(6) yes
C9 . H92 . 0.950 no
C10 . N11 . 1.320(6) yes
C10 . H102 . 0.950 no
N11 . C12 . 1.537(5) yes
C12 . C13 . 1.498(6) yes
C12 . H123 . 0.950 no
C12 . H124 . 0.950 no
C13 . C14 . 1.390(6) yes
C13 . C15 . 1.417(5) yes
C14 . C15 2_766 1.364(7) yes
C14 . H142 . 0.950 no
C15 . H152 . 0.950 no
O21 . C22 . 1.342(5) yes
O21 . H211 . 0.806(19) no
C22 . C23 . 1.367(6) yes
C22 . C27 . 1.442(6) yes
C23 . C24 . 1.400(7) yes
C23 . H232 . 0.950 no
C24 . C25 . 1.352(7) yes
C24 . H242 . 0.950 no
C25 . C26 . 1.388(8) yes
C25 . H252 . 0.950 no
C26 . C27 . 1.439(6) yes
C26 . C28 . 1.431(6) yes
C27 . N31 . 1.384(6) yes
C28 . C29 . 1.339(7) yes
C28 . H282 . 0.950 no
C29 . C30 . 1.376(6) yes
C29 . H292 . 0.950 no
C30 . N31 . 1.338(5) yes
C30 . H302 . 0.950 no
N31 . C32 . 1.507(6) yes
C32 . C33 . 1.506(7) yes
C32 . H323 . 0.950 no
C32 . H324 . 0.950 no
C33 . C34 . 1.397(7) yes
C33 . C35 . 1.396(6) yes
C34 . C35 2_767 1.391(7) yes
C34 . H342 . 0.950 no
C35 . H352 . 0.950 no
O51 . S51 . 1.470(4) yes
O52 . S51 . 1.461(5) yes
O53 . S51 . 1.488(4) yes
O54 . S51 . 1.466(4) yes
O101 . C102 . 1.416(7) yes
O101 . H1011 . 0.839(19) no
C102 . H1021 . 0.950 no
C102 . H1022 . 0.950 no
C102 . H1023 . 0.950 no
O111 . C112 . 1.419(8) yes
O111 . H1111 . 0.828(19) no
C112 . H1121 . 0.950 no
C112 . H1122 . 0.950 no
C112 . H1123 . 0.950 no

loop_
_geom_hbond_atom_site_label_D
_geom_hbond_site_symmetry_D
_geom_hbond_atom_site_label_H
_geom_hbond_site_symmetry_H
_geom_hbond_atom_site_label_A
_geom_hbond_site_symmetry_A
_geom_hbond_angle_DHA
_geom_hbond_distance_DH
_geom_hbond_distance_HA
_geom_hbond_distance_DA
_geom_hbond_publ_flag
C3 . H32 . O53 . 144 0.95 2.40 3.215(7) yes
C5 . H52 . O51 1_545 140 0.95 2.52 3.308(7) yes
C9 . H92 . O101 2_756 153 0.95 2.58 3.454(7) yes
C10 . H102 . O111 . 169 0.95 2.17 3.111(7) yes
C12 . H123 . O1 . 126 0.95 2.05 2.724(7) yes
C15 . H152 . O1 . 123 0.95 2.54 3.160(7) yes
C29 . H292 . O101 2_757 145 0.95 2.53 3.354(7) yes
C30 . H302 . O54 2_667 134 0.95 2.55 3.283(7) yes
C30 . H302 . O111 1_556 131 0.95 2.60 3.300(7) yes
C32 . H323 . O54 2_667 152 0.95 2.41 3.279(7) yes
C32 . H324 . O21 . 125 0.95 2.09 2.752(7) yes
C34 . H342 . O21 . 134 0.95 2.37 3.106(7) yes
C35 . H352 . O52 2_667 159 0.95 2.55 3.458(7) yes
O101 . H1011 . O52 1_655 170(8) 0.839(19) 1.99(3) 2.820(7) yes
O1 . H11 . O51 . 151(7) 0.822(19) 1.72(4) 2.470(7) yes
O111 . H1111 . O52 2_666 160(8) 0.828(19) 1.88(3) 2.673(7) yes
O21 . H211 . O53 . 150(7) 0.806(19) 1.76(4) 2.488(7) yes
